data_4512413
loop_
_publ_author_name
'Surov, Artem O.'
'Simagina, Anna A.'
'Manin, Nikolay G.'
'Kuzmina, Lyudmila G.'
'Churakov, Andrei V.'
'Perlovich, German L.'

_publ_section_title
;
 Fenamate Cocrystals with 4,4&#x2032;-Bipyridine: Structural and
 Thermodynamic Aspects
;
_journal_issue 1
_journal_name_full 'Crystal Growth &amp; Design'
_journal_page_first 228
_journal_paper_doi 10.1021/cg5012633
_journal_volume 15
_journal_year 2015
_chemical_formula_moiety '2(C14 H10 F3 N O2), C10 H8 N2'
_chemical_formula_sum 'C38 H28 F6 N4 O4'
_chemical_formula_weight 718.64
_chemical_name_systematic
; 
 ? 
;
_space_group_IT_number 2
_symmetry_cell_setting triclinic
_symmetry_space_group_name_Hall '-P 1'
_symmetry_space_group_name_H-M 'P -1'
_atom_sites_solution_hydrogens mixed
_atom_sites_solution_primary direct
_atom_sites_solution_secondary difmap
_audit_creation_method SHELXL-97
_cell_angle_alpha 84.632(2)
_cell_angle_beta 81.353(2)
_cell_angle_gamma 71.679(2)
_cell_formula_units_Z 3
_cell_length_a 9.8384(11)
_cell_length_b 10.3962(11)
_cell_length_c 25.015(3)
_cell_measurement_reflns_used 2634
_cell_measurement_temperature 153(2)
_cell_measurement_theta_max 28.853
_cell_measurement_theta_min 2.187
_cell_volume 2398.4(5)
_computing_cell_refinement 'SAINT (Bruker, 2008)'
_computing_data_collection '<i>APEX2</i> (Bruker, 2008)'
_computing_data_reduction 'SAINT (Bruker, 2008)'
_computing_molecular_graphics 'SHELXTL (Sheldrick, 2008)'
_computing_publication_material 'SHELXTL (Sheldrick, 2008)'
_computing_structure_refinement 'SHELXTL (Sheldrick, 2008)'
_computing_structure_solution 'SHELXTL (Sheldrick, 2008)'
_diffrn_ambient_temperature 153(2)
_diffrn_measured_fraction_theta_full 0.999
_diffrn_measured_fraction_theta_max 0.999
_diffrn_measurement_device_type 'Bruker SMART APEX II'
_diffrn_measurement_method \w
_diffrn_radiation_monochromator graphite
_diffrn_radiation_source 'fine-focus sealed tube'
_diffrn_radiation_type MoK\a
_diffrn_radiation_wavelength 0.71073
_diffrn_reflns_av_R_equivalents 0.0421
_diffrn_reflns_av_sigmaI/netI 0.0611
_diffrn_reflns_limit_h_max 11
_diffrn_reflns_limit_h_min -11
_diffrn_reflns_limit_k_max 12
_diffrn_reflns_limit_k_min -12
_diffrn_reflns_limit_l_max 29
_diffrn_reflns_limit_l_min -29
_diffrn_reflns_number 19730
_diffrn_reflns_theta_full 25.05
_diffrn_reflns_theta_max 25.05
_diffrn_reflns_theta_min 0.82
_diffrn_standards_decay_% 0
_diffrn_standards_interval_time 0
_diffrn_standards_number 0
_exptl_absorpt_coefficient_mu 0.122
_exptl_absorpt_correction_T_max 0.9964
_exptl_absorpt_correction_T_min 0.9761
_exptl_absorpt_correction_type multi-scan
_exptl_absorpt_process_details 'SADABS (Bruker, 2008)'
_exptl_crystal_colour yellow
_exptl_crystal_density_diffrn 1.493
_exptl_crystal_density_method 'not measured'
_exptl_crystal_description plate
_exptl_crystal_F_000 1110
_exptl_crystal_size_max 0.20
_exptl_crystal_size_mid 0.12
_exptl_crystal_size_min 0.03
_refine_diff_density_max 0.419
_refine_diff_density_min -0.535
_refine_diff_density_rms 0.053
_refine_ls_extinction_method none
_refine_ls_goodness_of_fit_ref 1.019
_refine_ls_hydrogen_treatment mixed
_refine_ls_matrix_type full
_refine_ls_number_parameters 751
_refine_ls_number_reflns 8504
_refine_ls_number_restraints 216
_refine_ls_restrained_S_all 1.124
_refine_ls_R_factor_all 0.1139
_refine_ls_R_factor_gt 0.0583
_refine_ls_shift/su_max 0.000
_refine_ls_shift/su_mean 0.000
_refine_ls_structure_factor_coef Fsqd
_refine_ls_weighting_details 'calc w=1/[\s^2^(Fo^2^)+(0.0734P)^2^+0.7120P] where P=(Fo^2^+2Fc^2^)/3'
_refine_ls_weighting_scheme calc
_refine_ls_wR_factor_gt 0.1408
_refine_ls_wR_factor_ref 0.1669
_reflns_number_gt 4724
_reflns_number_total 8504
_reflns_threshold_expression I>2\s(I)
_cod_data_source_file cg5012633_si_002.cif
_cod_data_source_block a
_cod_depositor_comments 'Adding full bibliography for 4512412--4512416.cif.'
_cod_original_cell_volume 2398.3(5)
_cod_database_code 4512413

loop_
_symmetry_equiv_pos_as_xyz
'x, y, z'
'-x, -y, -z'

loop_
_atom_site_label
_atom_site_type_symbol
_atom_site_fract_x
_atom_site_fract_y
_atom_site_fract_z
_atom_site_U_iso_or_equiv
_atom_site_adp_type
_atom_site_occupancy
_atom_site_symmetry_multiplicity
_atom_site_calc_flag
_atom_site_refinement_flags
_atom_site_disorder_assembly
_atom_site_disorder_group
N1 N 0.9577(3) 0.8585(3) 0.55833(11) 0.0274(7) Uani 1 1 d . . .
N2 N 0.3676(3) 0.8102(3) 0.43664(11) 0.0264(7) Uani 1 1 d . . .
C1 C 0.9635(4) 0.8575(3) 0.50468(13) 0.0255(8) Uani 1 1 d . . .
H1 H 1.0490 0.8639 0.4828 0.031 Uiso 1 1 calc R . .
C2 C 0.8520(3) 0.8477(3) 0.47931(13) 0.0247(8) Uani 1 1 d . . .
H2 H 0.8617 0.8477 0.4409 0.030 Uiso 1 1 calc R . .
C3 C 0.7246(3) 0.8378(3) 0.51032(13) 0.0209(7) Uani 1 1 d . . .
C4 C 0.7192(4) 0.8392(3) 0.56615(13) 0.0271(8) Uani 1 1 d . . .
H4 H 0.6352 0.8329 0.5892 0.033 Uiso 1 1 calc R . .
C5 C 0.8362(4) 0.8497(3) 0.58836(14) 0.0283(8) Uani 1 1 d . . .
H5 H 0.8297 0.8507 0.6266 0.034 Uiso 1 1 calc R . .
C6 C 0.3621(4) 0.8116(3) 0.49034(13) 0.0263(8) Uani 1 1 d . . .
H6 H 0.2760 0.8068 0.5123 0.032 Uiso 1 1 calc R . .
C7 C 0.4737(3) 0.8194(3) 0.51561(13) 0.0238(8) Uani 1 1 d . . .
H7 H 0.4637 0.8193 0.5540 0.029 Uiso 1 1 calc R . .
C8 C 0.6018(3) 0.8275(3) 0.48490(13) 0.0206(7) Uani 1 1 d . . .
C9 C 0.6072(3) 0.8257(3) 0.42899(13) 0.0253(8) Uani 1 1 d . . .
H9 H 0.6918 0.8301 0.4060 0.030 Uiso 1 1 calc R . .
C10 C 0.4899(4) 0.8176(3) 0.40699(14) 0.0280(8) Uani 1 1 d . . .
H10 H 0.4965 0.8173 0.3687 0.034 Uiso 1 1 calc R . .
N3 N 0.7062(3) 0.4777(3) 0.43787(11) 0.0277(7) Uani 1 1 d . . .
C101 C 0.7012(4) 0.4754(3) 0.49181(13) 0.0255(8) Uani 1 1 d . . .
H101 H 0.6157 0.4682 0.5136 0.031 Uiso 1 1 calc R . .
C102 C 0.8121(3) 0.4828(3) 0.51731(13) 0.0259(8) Uani 1 1 d . . .
H102 H 0.8029 0.4793 0.5557 0.031 Uiso 1 1 calc R . .
C103 C 0.9382(3) 0.4954(3) 0.48689(13) 0.0218(7) Uani 1 1 d . . .
C104 C 0.9432(4) 0.4989(3) 0.43106(13) 0.0252(8) Uani 1 1 d . . .
H104 H 1.0265 0.5081 0.4083 0.030 Uiso 1 1 calc R . .
C105 C 0.8272(4) 0.4893(3) 0.40852(14) 0.0301(8) Uani 1 1 d . . .
H105 H 0.8339 0.4909 0.3702 0.036 Uiso 1 1 calc R . .
N11 N 0.4539(3) 0.6486(3) 0.22941(12) 0.0315(7) Uani 1 1 d . . .
H11 H 0.515(4) 0.654(4) 0.2499(15) 0.038 Uiso 1 1 d . . .
O11 O 0.5843(3) 0.5800(2) 0.31892(9) 0.0341(6) Uani 1 1 d . . .
O12 O 0.4988(3) 0.4544(2) 0.38390(9) 0.0317(6) Uani 1 1 d . . .
H12 H 0.565(4) 0.466(4) 0.4024(16) 0.050(12) Uiso 1 1 d . . .
C11 C 0.3837(3) 0.5096(3) 0.30520(12) 0.0226(7) Uani 1 1 d . . .
C12 C 0.3650(3) 0.5741(3) 0.25330(13) 0.0248(8) Uani 1 1 d . . .
C13 C 0.2499(3) 0.5642(3) 0.22833(13) 0.0270(8) Uani 1 1 d . . .
H13 H 0.2319 0.6107 0.1943 0.032 Uiso 1 1 calc R . .
C14 C 0.1634(3) 0.4888(4) 0.25215(14) 0.0311(9) Uani 1 1 d . . .
H14 H 0.0875 0.4829 0.2340 0.037 Uiso 1 1 calc R . .
C15 C 0.1838(4) 0.4208(4) 0.30222(14) 0.0300(8) Uani 1 1 d . . .
H15 H 0.1248 0.3669 0.3181 0.036 Uiso 1 1 calc R . .
C16 C 0.2924(4) 0.4338(3) 0.32802(13) 0.0275(8) Uani 1 1 d . . .
H16 H 0.3060 0.3897 0.3627 0.033 Uiso 1 1 calc R . .
C17 C 0.4976(3) 0.5185(3) 0.33543(13) 0.0244(8) Uani 1 1 d . . .
C21 C 0.4760(3) 0.6901(3) 0.17466(13) 0.0263(8) Uani 1 1 d . . .
C22 C 0.5222(3) 0.8040(3) 0.16224(13) 0.0260(8) Uani 1 1 d . . .
H22 H 0.5324 0.8538 0.1906 0.031 Uiso 1 1 calc R . .
C23 C 0.5537(3) 0.8453(3) 0.10864(13) 0.0271(8) Uani 1 1 d . A .
C24 C 0.5347(4) 0.7768(4) 0.06678(14) 0.0320(9) Uani 1 1 d . . .
H24 H 0.5523 0.8075 0.0302 0.038 Uiso 1 1 calc R . .
C25 C 0.4898(4) 0.6632(4) 0.07912(14) 0.0322(9) Uani 1 1 d . . .
H25 H 0.4771 0.6151 0.0507 0.039 Uiso 1 1 calc R . .
C26 C 0.4629(4) 0.6185(3) 0.13238(13) 0.0289(8) Uani 1 1 d . . .
H26 H 0.4354 0.5383 0.1401 0.035 Uiso 1 1 calc R . .
C27 C 0.6214(3) 0.9563(3) 0.09550(10) 0.0346(9) Uani 1 1 d D . .
F11 F 0.7669(3) 0.9085(6) 0.0835(3) 0.0334(17) Uiso 0.51 1 d PD A 1
F12 F 0.5940(7) 1.0437(5) 0.13503(17) 0.0301(15) Uiso 0.51 1 d PD A 1
F13 F 0.5707(6) 1.0284(6) 0.05093(17) 0.0290(16) Uiso 0.51 1 d PD A 1
F14 F 0.5530(10) 1.0550(9) 0.1316(3) 0.046(4) Uiso 0.24 1 d PD A 2
F15 F 0.7626(5) 0.9180(9) 0.1035(3) 0.043(3) Uiso 0.24 1 d PD A 2
F16 F 0.6143(9) 1.0201(9) 0.0461(2) 0.028(3) Uiso 0.24 1 d PD A 2
F17 F 0.6360(9) 1.0173(8) 0.1390(2) 0.030(3) Uiso 0.25 1 d PD A 3
F18 F 0.7602(6) 0.9002(11) 0.0714(4) 0.048(4) Uiso 0.25 1 d PD A 3
F19 F 0.5626(11) 1.0600(7) 0.0601(3) 0.039(3) Uiso 0.25 1 d PD A 3
N31 N 0.8042(3) 0.3114(3) 0.23159(12) 0.0331(8) Uani 1 1 d . . .
H51 H 0.859(4) 0.320(4) 0.2543(15) 0.040 Uiso 1 1 d . . .
O31 O 0.9244(3) 0.2436(3) 0.32311(9) 0.0368(6) Uani 1 1 d . . .
O32 O 0.8355(3) 0.1161(2) 0.38624(10) 0.0325(6) Uani 1 1 d . . .
H52 H 0.901(5) 0.127(4) 0.4025(17) 0.061(14) Uiso 1 1 d . . .
C51 C 0.7253(3) 0.1747(3) 0.30604(13) 0.0234(8) Uani 1 1 d . . .
C52 C 0.7117(3) 0.2403(3) 0.25412(13) 0.0241(8) Uani 1 1 d . . .
C53 C 0.5984(4) 0.2333(3) 0.22731(14) 0.0292(8) Uani 1 1 d . . .
H53 H 0.5844 0.2799 0.1931 0.035 Uiso 1 1 calc R . .
C54 C 0.5082(4) 0.1603(4) 0.24988(14) 0.0309(8) Uani 1 1 d . . .
H54 H 0.4337 0.1557 0.2307 0.037 Uiso 1 1 calc R . .
C55 C 0.5232(4) 0.0930(4) 0.30026(14) 0.0331(9) Uani 1 1 d . . .
H55 H 0.4607 0.0418 0.3153 0.040 Uiso 1 1 calc R . .
C56 C 0.6301(3) 0.1018(3) 0.32782(14) 0.0274(8) Uani 1 1 d . . .
H56 H 0.6398 0.0573 0.3626 0.033 Uiso 1 1 calc R . .
C57 C 0.8366(3) 0.1825(3) 0.33793(13) 0.0254(8) Uani 1 1 d . . .
C61 C 0.8165(3) 0.3705(3) 0.17915(14) 0.0275(8) Uani 1 1 d . . .
C62 C 0.8159(4) 0.3042(4) 0.13336(14) 0.0305(8) Uani 1 1 d . . .
H62 H 0.8023 0.2171 0.1372 0.037 Uiso 1 1 calc R . .
C63 C 0.8352(4) 0.3650(4) 0.08218(14) 0.0319(9) Uani 1 1 d . B .
C64 C 0.8579(4) 0.4902(4) 0.07599(16) 0.0379(10) Uani 1 1 d . . .
H64 H 0.8713 0.5311 0.0408 0.045 Uiso 1 1 calc R . .
C65 C 0.8610(4) 0.5561(4) 0.12110(16) 0.0395(10) Uani 1 1 d . . .
H65 H 0.8788 0.6414 0.1171 0.047 Uiso 1 1 calc R . .
C66 C 0.8382(3) 0.4969(4) 0.17214(15) 0.0317(9) Uani 1 1 d . . .
H66 H 0.8374 0.5438 0.2031 0.038 Uiso 1 1 calc R . .
C67 C 0.8271(3) 0.2961(3) 0.03384(15) 0.0482(11) Uani 1 1 d D . .
F31 F 0.7024(5) 0.3534(7) 0.0131(3) 0.050(2) Uiso 0.47 1 d PD B 7
F32 F 0.8438(8) 0.1631(3) 0.0430(2) 0.0256(14) Uiso 0.47 1 d PD B 7
F33 F 0.9349(6) 0.3065(7) -0.0058(2) 0.0411(17) Uiso 0.47 1 d PD B 7
F34 F 0.6854(5) 0.3194(8) 0.0264(4) 0.066(3) Uiso 0.33 1 d PD B 8
F35 F 0.8903(8) 0.3348(8) -0.0136(3) 0.064(3) Uiso 0.33 1 d PD B 8
F36 F 0.8812(8) 0.1585(4) 0.0384(4) 0.069(4) Uiso 0.33 1 d PD B 8
F37 F 0.7225(10) 0.3805(12) 0.0060(6) 0.067(6) Uiso 0.20 1 d PD B 9
F38 F 0.7923(13) 0.1801(8) 0.0450(6) 0.068(6) Uiso 0.20 1 d PD B 9
F39 F 0.9484(9) 0.2647(13) -0.0032(5) 0.062(6) Uiso 0.20 1 d PD B 9
N21 N 0.1334(3) -0.0142(3) 0.22512(12) 0.0336(8) Uani 1 1 d . . .
H31 H 0.182(4) -0.002(4) 0.2462(15) 0.040 Uiso 1 1 d . . .
O21 O 0.2498(3) -0.0804(3) 0.31779(9) 0.0357(6) Uani 1 1 d . . .
O22 O 0.1602(3) -0.2090(2) 0.38044(10) 0.0329(6) Uani 1 1 d . . .
H32 H 0.224(5) -0.198(4) 0.3987(17) 0.059(14) Uiso 1 1 d . . .
C31 C 0.0528(3) -0.1506(3) 0.29970(13) 0.0241(8) Uani 1 1 d . . .
C32 C 0.0411(3) -0.0862(3) 0.24744(13) 0.0246(8) Uani 1 1 d . . .
C33 C -0.0704(4) -0.0943(3) 0.21997(14) 0.0298(8) Uani 1 1 d . . .
H33 H -0.0830 -0.0485 0.1855 0.036 Uiso 1 1 calc R . .
C34 C -0.1613(4) -0.1673(4) 0.24203(14) 0.0325(9) Uani 1 1 d . . .
H34 H -0.2351 -0.1716 0.2224 0.039 Uiso 1 1 calc R . .
C35 C -0.1479(4) -0.2348(4) 0.29238(14) 0.0314(9) Uani 1 1 d . . .
H35 H -0.2098 -0.2871 0.3069 0.038 Uiso 1 1 calc R . .
C36 C -0.0423(3) -0.2243(3) 0.32083(13) 0.0272(8) Uani 1 1 d . . .
H36 H -0.0337 -0.2682 0.3558 0.033 Uiso 1 1 calc R . .
C37 C 0.1633(3) -0.1425(3) 0.33209(13) 0.0251(8) Uani 1 1 d . . .
C41 C 0.1558(3) 0.0349(3) 0.17114(13) 0.0272(8) Uani 1 1 d . . .
C42 C 0.1923(3) 0.1543(3) 0.16166(14) 0.0279(8) Uani 1 1 d . . .
H42 H 0.1959 0.2034 0.1913 0.034 Uiso 1 1 calc R . .
C43 C 0.2235(4) 0.2022(3) 0.10903(14) 0.0279(8) Uani 1 1 d . C .
C44 C 0.2128(4) 0.1339(4) 0.06566(14) 0.0333(9) Uani 1 1 d . . .
H44 H 0.2298 0.1688 0.0297 0.040 Uiso 1 1 calc R . .
C45 C 0.1772(4) 0.0149(4) 0.07500(15) 0.0370(9) Uani 1 1 d . . .
H45 H 0.1708 -0.0327 0.0453 0.044 Uiso 1 1 calc R . .
C46 C 0.1507(4) -0.0355(4) 0.12738(14) 0.0315(9) Uani 1 1 d . . .
H46 H 0.1289 -0.1189 0.1334 0.038 Uiso 1 1 calc R . .
C47 C 0.2708(3) 0.3246(4) 0.09968(10) 0.0359(9) Uani 1 1 d D . .
F21 F 0.4010(4) 0.3063(4) 0.1172(2) 0.0392(12) Uiso 0.50 1 d PD C 4
F22 F 0.1790(4) 0.4309(4) 0.12714(19) 0.0197(9) Uiso 0.50 1 d PD C 4
F23 F 0.2860(6) 0.3708(5) 0.04754(12) 0.0404(12) Uiso 0.50 1 d PD C 4
F24 F 0.2135(8) 0.3936(7) 0.0538(2) 0.041(2) Uiso 0.27 1 d PD C 5
F25 F 0.4128(4) 0.3031(8) 0.0874(4) 0.048(2) Uiso 0.27 1 d PD C 5
F26 F 0.2212(9) 0.4167(8) 0.1378(3) 0.062(4) Uiso 0.27 1 d PD C 5
F27 F 0.3533(9) 0.3331(8) 0.0518(2) 0.031(2) Uiso 0.23 1 d PD C 6
F28 F 0.3631(8) 0.3213(9) 0.1372(3) 0.039(3) Uiso 0.23 1 d PD C 6
F29 F 0.1714(8) 0.4483(7) 0.1055(4) 0.063(4) Uiso 0.23 1 d PD C 6

loop_
_atom_site_aniso_label
_atom_site_aniso_U_11
_atom_site_aniso_U_22
_atom_site_aniso_U_33
_atom_site_aniso_U_23
_atom_site_aniso_U_13
_atom_site_aniso_U_12
N1 0.0299(17) 0.0255(16) 0.0281(17) 0.0012(13) -0.0081(13) -0.0088(13)
N2 0.0294(17) 0.0248(15) 0.0270(17) 0.0009(12) -0.0095(13) -0.0090(13)
C1 0.0241(19) 0.0258(19) 0.027(2) -0.0009(15) -0.0020(15) -0.0087(15)
C2 0.0267(19) 0.0269(19) 0.0209(18) -0.0039(14) -0.0017(15) -0.0085(15)
C3 0.0213(18) 0.0137(16) 0.0265(19) -0.0020(14) -0.0046(14) -0.0026(13)
C4 0.0252(19) 0.0290(19) 0.027(2) 0.0009(15) -0.0054(15) -0.0073(15)
C5 0.034(2) 0.031(2) 0.0212(19) 0.0010(15) -0.0058(16) -0.0102(16)
C6 0.028(2) 0.0262(19) 0.026(2) -0.0025(15) -0.0040(15) -0.0104(15)
C7 0.0287(19) 0.0230(18) 0.0223(18) -0.0018(14) -0.0038(15) -0.0109(15)
C8 0.0239(18) 0.0148(17) 0.0231(18) 0.0007(14) -0.0053(14) -0.0052(14)
C9 0.0267(19) 0.0271(19) 0.0232(19) 0.0006(15) -0.0067(15) -0.0087(15)
C10 0.034(2) 0.030(2) 0.0214(19) 0.0035(15) -0.0069(16) -0.0115(16)
N3 0.0304(17) 0.0258(16) 0.0290(17) 0.0008(13) -0.0081(13) -0.0100(13)
C101 0.0258(19) 0.0245(19) 0.028(2) 0.0016(15) -0.0044(15) -0.0105(15)
C102 0.030(2) 0.0248(19) 0.0217(18) -0.0004(14) -0.0021(15) -0.0082(15)
C103 0.0275(19) 0.0144(16) 0.0224(18) 0.0004(13) -0.0043(14) -0.0047(14)
C104 0.0258(19) 0.0294(19) 0.0198(18) -0.0001(15) -0.0020(14) -0.0085(15)
C105 0.035(2) 0.034(2) 0.0232(19) -0.0001(16) -0.0071(16) -0.0107(17)
N11 0.0399(19) 0.0403(18) 0.0228(17) 0.0047(14) -0.0100(14) -0.0232(15)
O11 0.0364(15) 0.0504(16) 0.0253(14) 0.0025(12) -0.0079(11) -0.0263(13)
O12 0.0347(15) 0.0434(16) 0.0229(14) 0.0041(11) -0.0090(11) -0.0194(12)
C11 0.0256(19) 0.0232(18) 0.0184(18) -0.0051(14) -0.0003(14) -0.0067(14)
C12 0.0237(18) 0.0266(19) 0.0241(19) -0.0055(15) -0.0010(14) -0.0076(15)
C13 0.0231(19) 0.034(2) 0.0228(19) -0.0029(15) -0.0036(15) -0.0060(15)
C14 0.0175(18) 0.045(2) 0.035(2) -0.0145(17) -0.0023(15) -0.0117(16)
C15 0.029(2) 0.040(2) 0.026(2) -0.0051(16) 0.0020(15) -0.0194(17)
C16 0.031(2) 0.0289(19) 0.0222(19) -0.0040(15) 0.0028(15) -0.0117(16)
C17 0.0252(19) 0.0265(19) 0.0222(19) -0.0041(15) -0.0008(15) -0.0091(15)
C21 0.0266(19) 0.032(2) 0.0220(19) 0.0028(15) -0.0069(14) -0.0107(15)
C22 0.0271(19) 0.032(2) 0.0198(19) -0.0015(15) -0.0061(14) -0.0093(15)
C23 0.0265(19) 0.0269(19) 0.026(2) 0.0027(15) -0.0070(15) -0.0050(15)
C24 0.029(2) 0.044(2) 0.022(2) 0.0006(17) -0.0058(15) -0.0100(17)
C25 0.030(2) 0.043(2) 0.026(2) -0.0060(17) -0.0062(15) -0.0121(17)
C26 0.030(2) 0.033(2) 0.027(2) -0.0003(16) -0.0041(15) -0.0152(16)
C27 0.037(2) 0.034(2) 0.028(2) 0.0016(17) -0.0041(17) -0.0041(17)
N31 0.0366(19) 0.0459(19) 0.0252(18) 0.0049(14) -0.0128(14) -0.0226(15)
O31 0.0403(15) 0.0531(16) 0.0283(14) 0.0050(12) -0.0120(11) -0.0288(13)
O32 0.0347(15) 0.0449(16) 0.0237(14) 0.0035(11) -0.0101(11) -0.0189(12)
C51 0.0235(18) 0.0239(18) 0.0208(18) -0.0055(14) -0.0025(14) -0.0033(14)
C52 0.0228(18) 0.0250(18) 0.0239(19) -0.0066(15) -0.0026(14) -0.0050(15)
C53 0.029(2) 0.035(2) 0.0218(19) -0.0031(15) -0.0046(15) -0.0063(16)
C54 0.0242(19) 0.044(2) 0.026(2) -0.0105(17) -0.0048(15) -0.0089(17)
C55 0.032(2) 0.044(2) 0.029(2) -0.0089(17) 0.0036(16) -0.0196(18)
C56 0.0269(19) 0.033(2) 0.0234(19) -0.0031(15) -0.0019(15) -0.0105(16)
C57 0.0232(19) 0.0279(19) 0.025(2) -0.0032(15) -0.0029(15) -0.0070(15)
C61 0.0216(19) 0.032(2) 0.030(2) 0.0033(16) -0.0078(15) -0.0083(15)
C62 0.030(2) 0.030(2) 0.032(2) 0.0034(16) -0.0090(16) -0.0083(16)
C63 0.028(2) 0.041(2) 0.026(2) 0.0040(17) -0.0066(15) -0.0104(17)
C64 0.032(2) 0.046(2) 0.037(2) 0.0162(19) -0.0122(17) -0.0153(18)
C65 0.031(2) 0.034(2) 0.055(3) 0.012(2) -0.0160(19) -0.0117(17)
C66 0.0235(19) 0.034(2) 0.040(2) 0.0022(17) -0.0111(16) -0.0095(16)
C67 0.037(2) 0.071(3) 0.033(2) 0.010(2) -0.0045(18) -0.015(2)
N21 0.0380(19) 0.046(2) 0.0253(18) 0.0043(15) -0.0120(14) -0.0231(15)
O21 0.0364(15) 0.0525(16) 0.0289(14) 0.0046(12) -0.0092(11) -0.0283(13)
O22 0.0352(15) 0.0454(16) 0.0244(14) 0.0020(12) -0.0092(12) -0.0200(12)
C31 0.0215(18) 0.0257(19) 0.0242(19) -0.0044(15) -0.0028(14) -0.0050(15)
C32 0.0216(18) 0.0254(19) 0.0268(19) -0.0044(15) -0.0021(14) -0.0068(15)
C33 0.029(2) 0.032(2) 0.027(2) -0.0034(16) -0.0070(16) -0.0066(16)
C34 0.0242(19) 0.040(2) 0.034(2) -0.0064(17) -0.0073(16) -0.0073(16)
C35 0.027(2) 0.037(2) 0.034(2) -0.0083(17) 0.0004(16) -0.0152(16)
C36 0.0273(19) 0.0295(19) 0.0226(19) -0.0060(15) 0.0001(15) -0.0057(15)
C37 0.0243(19) 0.0280(19) 0.0216(19) -0.0037(15) -0.0012(15) -0.0060(15)
C41 0.0229(19) 0.034(2) 0.023(2) 0.0003(16) -0.0040(15) -0.0063(15)
C42 0.0243(19) 0.033(2) 0.027(2) -0.0045(16) -0.0044(15) -0.0085(16)
C43 0.0242(19) 0.036(2) 0.024(2) 0.0006(16) -0.0011(15) -0.0106(16)
C44 0.033(2) 0.045(2) 0.021(2) -0.0002(17) -0.0005(15) -0.0130(18)
C45 0.039(2) 0.046(2) 0.030(2) -0.0079(18) -0.0037(17) -0.0187(19)
C46 0.030(2) 0.034(2) 0.034(2) -0.0049(17) -0.0046(16) -0.0132(16)
C47 0.036(2) 0.046(2) 0.024(2) 0.0012(17) -0.0029(16) -0.0100(18)

loop_
_atom_type_symbol
_atom_type_description
_atom_type_scat_dispersion_real
_atom_type_scat_dispersion_imag
_atom_type_scat_source
C C 0.0033 0.0016 'International Tables Vol C Tables 4.2.6.8 and 6.1.1.4'
H H 0.0000 0.0000 'International Tables Vol C Tables 4.2.6.8 and 6.1.1.4'
N N 0.0061 0.0033 'International Tables Vol C Tables 4.2.6.8 and 6.1.1.4'
O O 0.0106 0.0060 'International Tables Vol C Tables 4.2.6.8 and 6.1.1.4'
F F 0.0171 0.0103 'International Tables Vol C Tables 4.2.6.8 and 6.1.1.4'

loop_
_geom_angle_atom_site_label_1
_geom_angle_atom_site_label_2
_geom_angle_atom_site_label_3
_geom_angle
_geom_angle_site_symmetry_3
C1 N1 C5 117.2(3) .
C10 N2 C6 116.6(3) .
N1 C1 C2 123.6(3) .
N1 C1 H1 118.2 .
C2 C1 H1 118.2 .
C1 C2 C3 119.8(3) .
C1 C2 H2 120.1 .
C3 C2 H2 120.1 .
C4 C3 C2 116.3(3) .
C4 C3 C8 122.0(3) .
C2 C3 C8 121.7(3) .
C5 C4 C3 120.2(3) .
C5 C4 H4 119.9 .
C3 C4 H4 119.9 .
N1 C5 C4 122.9(3) .
N1 C5 H5 118.5 .
C4 C5 H5 118.5 .
N2 C6 C7 123.8(3) .
N2 C6 H6 118.1 .
C7 C6 H6 118.1 .
C6 C7 C8 120.0(3) .
C6 C7 H7 120.0 .
C8 C7 H7 120.0 .
C9 C8 C7 116.0(3) .
C9 C8 C3 122.0(3) .
C7 C8 C3 121.9(3) .
C10 C9 C8 120.2(3) .
C10 C9 H9 119.9 .
C8 C9 H9 119.9 .
N2 C10 C9 123.5(3) .
N2 C10 H10 118.3 .
C9 C10 H10 118.3 .
C105 N3 C101 116.5(3) .
N3 C101 C102 123.8(3) .
N3 C101 H101 118.1 .
C102 C101 H101 118.1 .
C101 C102 C103 119.9(3) .
C101 C102 H102 120.0 .
C103 C102 H102 120.0 .
C104 C103 C102 116.4(3) .
C104 C103 C103 121.9(4) 2_766
C102 C103 C103 121.7(4) 2_766
C105 C104 C103 120.0(3) .
C105 C104 H104 120.0 .
C103 C104 H104 120.0 .
N3 C105 C104 123.3(3) .
N3 C105 H105 118.3 .
C104 C105 H105 118.3 .
C12 N11 C21 128.0(3) .
C12 N11 H11 113(2) .
C21 N11 H11 117(2) .
C17 O12 H12 112(2) .
C16 C11 C12 118.9(3) .
C16 C11 C17 119.3(3) .
C12 C11 C17 121.8(3) .
N11 C12 C13 121.7(3) .
N11 C12 C11 120.4(3) .
C13 C12 C11 117.8(3) .
C14 C13 C12 121.2(3) .
C14 C13 H13 119.4 .
C12 C13 H13 119.4 .
C13 C14 C15 121.6(3) .
C13 C14 H14 119.2 .
C15 C14 H14 119.2 .
C16 C15 C14 117.8(3) .
C16 C15 H15 121.1 .
C14 C15 H15 121.1 .
C15 C16 C11 122.6(3) .
C15 C16 H16 118.7 .
C11 C16 H16 118.7 .
O11 C17 O12 121.2(3) .
O11 C17 C11 124.6(3) .
O12 C17 C11 114.3(3) .
C22 C21 C26 118.6(3) .
C22 C21 N11 117.8(3) .
C26 C21 N11 123.4(3) .
C23 C22 C21 120.4(3) .
C23 C22 H22 119.8 .
C21 C22 H22 119.8 .
C24 C23 C22 120.6(3) .
C24 C23 C27 119.1(3) .
C22 C23 C27 120.0(3) .
C25 C24 C23 118.9(3) .
C25 C24 H24 120.5 .
C23 C24 H24 120.5 .
C24 C25 C26 120.8(3) .
C24 C25 H25 119.6 .
C26 C25 H25 119.6 .
C25 C26 C21 120.5(3) .
C25 C26 H26 119.7 .
C21 C26 H26 119.7 .
F12 C27 F13 107.5(3) .
F12 C27 F11 106.9(3) .
F13 C27 F11 106.6(3) .
F16 C27 F15 106.2(4) .
F17 C27 F19 105.2(4) .
F16 C27 F14 105.6(4) .
F15 C27 F14 104.9(4) .
F17 C27 F18 104.6(4) .
F19 C27 F18 104.1(4) .
F12 C27 C23 114.3(3) .
F16 C27 C23 118.7(5) .
F13 C27 C23 108.6(3) .
F11 C27 C23 112.6(4) .
F17 C27 C23 114.9(5) .
F15 C27 C23 113.4(5) .
F19 C27 C23 118.6(5) .
F14 C27 C23 107.0(5) .
F18 C27 C23 108.0(6) .
C52 N31 C61 128.4(3) .
C52 N31 H51 112(2) .
C61 N31 H51 119(2) .
C57 O32 H52 109(3) .
C56 C51 C52 119.3(3) .
C56 C51 C57 119.4(3) .
C52 C51 C57 121.3(3) .
N31 C52 C53 121.5(3) .
N31 C52 C51 120.6(3) .
C53 C52 C51 117.9(3) .
C54 C53 C52 120.9(3) .
C54 C53 H53 119.5 .
C52 C53 H53 119.5 .
C53 C54 C55 121.4(3) .
C53 C54 H54 119.3 .
C55 C54 H54 119.3 .
C56 C55 C54 118.7(3) .
C56 C55 H55 120.7 .
C54 C55 H55 120.7 .
C55 C56 C51 121.8(3) .
C55 C56 H56 119.1 .
C51 C56 H56 119.1 .
O31 C57 O32 120.7(3) .
O31 C57 C51 124.9(3) .
O32 C57 C51 114.4(3) .
C66 C61 C62 118.5(3) .
C66 C61 N31 118.9(3) .
C62 C61 N31 122.6(3) .
C63 C62 C61 120.2(3) .
C63 C62 H62 119.9 .
C61 C62 H62 119.9 .
C64 C63 C62 120.5(3) .
C64 C63 C67 119.9(3) .
C62 C63 C67 119.6(3) .
C63 C64 C65 119.8(3) .
C63 C64 H64 120.1 .
C65 C64 H64 120.1 .
C64 C65 C66 119.5(4) .
C64 C65 H65 120.2 .
C66 C65 H65 120.2 .
C65 C66 C61 121.4(4) .
C65 C66 H66 119.3 .
C61 C66 H66 119.3 .
F32 C67 F31 108.0(4) .
F38 C67 F37 106.2(5) .
F35 C67 F36 106.3(4) .
F32 C67 F33 106.4(4) .
F31 C67 F33 106.7(3) .
F38 C67 F39 105.6(4) .
F37 C67 F39 104.7(4) .
F35 C67 F34 105.1(4) .
F36 C67 F34 104.0(4) .
F32 C67 C63 113.8(4) .
F31 C67 C63 112.3(4) .
F35 C67 C63 116.2(5) .
F38 C67 C63 114.7(7) .
F37 C67 C63 108.7(7) .
F36 C67 C63 113.7(5) .
F33 C67 C63 109.3(4) .
F39 C67 C63 116.0(7) .
F34 C67 C63 110.4(5) .
C32 N21 C41 128.6(3) .
C32 N21 H31 114(3) .
C41 N21 H31 117(3) .
C37 O22 H32 111(3) .
C36 C31 C32 119.0(3) .
C36 C31 C37 119.5(3) .
C32 C31 C37 121.4(3) .
N21 C32 C33 121.2(3) .
N21 C32 C31 120.7(3) .
C33 C32 C31 118.0(3) .
C34 C33 C32 121.1(3) .
C34 C33 H33 119.4 .
C32 C33 H33 119.4 .
C33 C34 C35 121.5(3) .
C33 C34 H34 119.3 .
C35 C34 H34 119.3 .
C36 C35 C34 118.3(3) .
C36 C35 H35 120.9 .
C34 C35 H35 120.9 .
C35 C36 C31 122.0(3) .
C35 C36 H36 119.0 .
C31 C36 H36 119.0 .
O21 C37 O22 121.2(3) .
O21 C37 C31 124.8(3) .
O22 C37 C31 114.0(3) .
C42 C41 C46 119.1(3) .
C42 C41 N21 118.4(3) .
C46 C41 N21 122.4(3) .
C41 C42 C43 120.3(3) .
C41 C42 H42 119.8 .
C43 C42 H42 119.8 .
C44 C43 C42 120.1(3) .
C44 C43 C47 120.3(3) .
C42 C43 C47 119.6(3) .
C45 C44 C43 119.7(3) .
C45 C44 H44 120.2 .
C43 C44 H44 120.2 .
C44 C45 C46 120.3(3) .
C44 C45 H45 119.8 .
C46 C45 H45 119.8 .
C45 C46 C41 120.4(3) .
C45 C46 H46 119.8 .
C41 C46 H46 119.8 .
F25 C47 F26 108.2(4) .
F29 C47 F27 105.9(4) .
F23 C47 F22 105.8(3) .
F23 C47 F21 105.3(3) .
F22 C47 F21 104.4(3) .
F25 C47 F24 104.1(4) .
F26 C47 F24 103.9(4) .
F29 C47 F28 103.0(4) .
F27 C47 F28 102.7(4) .
F25 C47 C43 115.9(4) .
F26 C47 C43 116.7(5) .
F23 C47 C43 115.4(3) .
F29 C47 C43 119.3(5) .
F27 C47 C43 115.2(4) .
F22 C47 C43 112.5(3) .
F21 C47 C43 112.6(3) .
F24 C47 C43 106.6(4) .
F28 C47 C43 108.8(4) .

loop_
_geom_bond_atom_site_label_1
_geom_bond_atom_site_label_2
_geom_bond_distance
_geom_bond_site_symmetry_2
N1 C1 1.335(4) .
N1 C5 1.337(4) .
N2 C10 1.335(4) .
N2 C6 1.337(4) .
C1 C2 1.382(4) .
C1 H1 0.9500 .
C2 C3 1.399(4) .
C2 H2 0.9500 .
C3 C4 1.391(4) .
C3 C8 1.484(4) .
C4 C5 1.389(5) .
C4 H4 0.9500 .
C5 H5 0.9500 .
C6 C7 1.373(4) .
C6 H6 0.9500 .
C7 C8 1.396(4) .
C7 H7 0.9500 .
C8 C9 1.393(4) .
C9 C10 1.378(4) .
C9 H9 0.9500 .
C10 H10 0.9500 .
N3 C105 1.335(4) .
N3 C101 1.341(4) .
C101 C102 1.369(4) .
C101 H101 0.9500 .
C102 C103 1.391(4) .
C102 H102 0.9500 .
C103 C104 1.387(4) .
C103 C103 1.498(6) 2_766
C104 C105 1.380(4) .
C104 H104 0.9500 .
C105 H105 0.9500 .
N11 C12 1.381(4) .
N11 C21 1.403(4) .
N11 H11 0.87(4) .
O11 C17 1.222(4) .
O12 C17 1.327(4) .
O12 H12 0.90(4) .
C11 C16 1.400(4) .
C11 C12 1.414(4) .
C11 C17 1.473(4) .
C12 C13 1.407(4) .
C13 C14 1.369(5) .
C13 H13 0.9500 .
C14 C15 1.390(5) .
C14 H14 0.9500 .
C15 C16 1.375(5) .
C15 H15 0.9500 .
C16 H16 0.9500 .
C21 C22 1.390(5) .
C21 C26 1.392(5) .
C22 C23 1.389(4) .
C22 H22 0.9500 .
C23 C24 1.386(5) .
C23 C27 1.493(5) .
C24 C25 1.379(5) .
C24 H24 0.9500 .
C25 C26 1.384(5) .
C25 H25 0.9500 .
C26 H26 0.9500 .
C27 F12 1.346(3) .
C27 F16 1.347(4) .
C27 F13 1.353(3) .
C27 F11 1.355(4) .
C27 F17 1.357(4) .
C27 F15 1.359(4) .
C27 F19 1.365(4) .
C27 F14 1.370(4) .
C27 F18 1.372(4) .
N31 C52 1.372(4) .
N31 C61 1.401(4) .
N31 H51 0.87(4) .
O31 C57 1.222(4) .
O32 C57 1.335(4) .
O32 H52 0.85(4) .
C51 C56 1.402(4) .
C51 C52 1.414(4) .
C51 C57 1.474(4) .
C52 C53 1.408(4) .
C53 C54 1.370(5) .
C53 H53 0.9500 .
C54 C55 1.388(5) .
C54 H54 0.9500 .
C55 C56 1.371(5) .
C55 H55 0.9500 .
C56 H56 0.9500 .
C61 C66 1.388(5) .
C61 C62 1.392(5) .
C62 C63 1.388(5) .
C62 H62 0.9500 .
C63 C64 1.380(5) .
C63 C67 1.486(5) .
C64 C65 1.382(5) .
C64 H64 0.9500 .
C65 C66 1.383(5) .
C65 H65 0.9500 .
C66 H66 0.9500 .
C67 F32 1.342(4) .
C67 F31 1.342(4) .
C67 F35 1.343(4) .
C67 F38 1.348(4) .
C67 F37 1.358(4) .
C67 F36 1.361(4) .
C67 F33 1.362(4) .
C67 F39 1.367(4) .
C67 F34 1.375(4) .
N21 C32 1.376(4) .
N21 C41 1.409(4) .
N21 H31 0.81(4) .
O21 C37 1.217(4) .
O22 C37 1.337(4) .
O22 H32 0.88(4) .
C31 C36 1.402(4) .
C31 C32 1.415(4) .
C31 C37 1.477(4) .
C32 C33 1.407(4) .
C33 C34 1.370(5) .
C33 H33 0.9500 .
C34 C35 1.387(5) .
C34 H34 0.9500 .
C35 C36 1.381(5) .
C35 H35 0.9500 .
C36 H36 0.9500 .
C41 C42 1.387(5) .
C41 C46 1.388(5) .
C42 C43 1.389(4) .
C42 H42 0.9500 .
C43 C44 1.385(5) .
C43 C47 1.474(5) .
C44 C45 1.378(5) .
C44 H44 0.9500 .
C45 C46 1.384(5) .
C45 H45 0.9500 .
C46 H46 0.9500 .
C47 F25 1.336(4) .
C47 F26 1.342(4) .
C47 F23 1.350(3) .
C47 F29 1.353(4) .
C47 F27 1.355(4) .
C47 F22 1.355(3) .
C47 F21 1.368(3) .
C47 F24 1.391(4) .
C47 F28 1.393(4) .

loop_
_geom_hbond_atom_site_label_D
_geom_hbond_atom_site_label_H
_geom_hbond_atom_site_label_A
_geom_hbond_distance_DH
_geom_hbond_distance_HA
_geom_hbond_distance_DA
_geom_hbond_angle_DHA
_geom_hbond_site_symmetry_A
N11 H11 O11 0.87(4) 1.95(4) 2.675(4) 140(3) .
N21 H31 O21 0.81(4) 2.01(4) 2.676(4) 139(4) .
N31 H51 O31 0.87(4) 1.94(4) 2.669(4) 141(3) .
O12 H12 N3 0.90(4) 1.79(4) 2.691(4) 176(4) .
O22 H32 N2 0.88(4) 1.84(4) 2.712(4) 175(4) 1_545
O32 H52 N1 0.85(4) 1.87(4) 2.718(4) 176(4) 2_766

loop_
_geom_torsion_atom_site_label_1
_geom_torsion_atom_site_label_2
_geom_torsion_atom_site_label_3
_geom_torsion_atom_site_label_4
_geom_torsion
_geom_torsion_site_symmetry_1
_geom_torsion_site_symmetry_4
C5 N1 C1 C2 -0.2(5) . .
N1 C1 C2 C3 -0.1(5) . .
C1 C2 C3 C4 0.3(4) . .
C1 C2 C3 C8 179.8(3) . .
C2 C3 C4 C5 -0.1(4) . .
C8 C3 C4 C5 -179.7(3) . .
C1 N1 C5 C4 0.3(5) . .
C3 C4 C5 N1 -0.2(5) . .
C10 N2 C6 C7 -0.3(5) . .
N2 C6 C7 C8 0.5(5) . .
C6 C7 C8 C9 -0.6(4) . .
C6 C7 C8 C3 179.3(3) . .
C4 C3 C8 C9 -179.8(3) . .
C2 C3 C8 C9 0.7(4) . .
C4 C3 C8 C7 0.4(4) . .
C2 C3 C8 C7 -179.1(3) . .
C7 C8 C9 C10 0.6(4) . .
C3 C8 C9 C10 -179.2(3) . .
C6 N2 C10 C9 0.3(5) . .
C8 C9 C10 N2 -0.5(5) . .
C105 N3 C101 C102 -0.7(5) . .
N3 C101 C102 C103 1.0(5) . .
C101 C102 C103 C104 -0.4(5) . .
C101 C102 C103 C103 179.6(3) . 2_766
C102 C103 C104 C105 -0.4(5) . .
C103 C103 C104 C105 179.6(3) 2_766 .
C101 N3 C105 C104 -0.2(5) . .
C103 C104 C105 N3 0.7(5) . .
C21 N11 C12 C13 -20.1(5) . .
C21 N11 C12 C11 162.7(3) . .
C16 C11 C12 N11 -179.4(3) . .
C17 C11 C12 N11 -0.3(5) . .
C16 C11 C12 C13 3.2(5) . .
C17 C11 C12 C13 -177.7(3) . .
N11 C12 C13 C14 179.3(3) . .
C11 C12 C13 C14 -3.4(5) . .
C12 C13 C14 C15 1.0(5) . .
C13 C14 C15 C16 1.5(5) . .
C14 C15 C16 C11 -1.6(5) . .
C12 C11 C16 C15 -0.8(5) . .
C17 C11 C16 C15 -179.9(3) . .
C16 C11 C17 O11 178.9(3) . .
C12 C11 C17 O11 -0.3(5) . .
C16 C11 C17 O12 -2.1(4) . .
C12 C11 C17 O12 178.8(3) . .
C12 N11 C21 C22 155.4(3) . .
C12 N11 C21 C26 -28.9(5) . .
C26 C21 C22 C23 0.4(5) . .
N11 C21 C22 C23 176.4(3) . .
C21 C22 C23 C24 2.3(5) . .
C21 C22 C23 C27 -172.0(3) . .
C22 C23 C24 C25 -2.7(5) . .
C27 C23 C24 C25 171.6(3) . .
C23 C24 C25 C26 0.5(5) . .
C24 C25 C26 C21 2.2(5) . .
C22 C21 C26 C25 -2.6(5) . .
N11 C21 C26 C25 -178.3(3) . .
C24 C23 C27 F12 159.6(4) . .
C22 C23 C27 F12 -26.0(5) . .
C24 C23 C27 F16 23.9(6) . .
C22 C23 C27 F16 -161.7(5) . .
C24 C23 C27 F13 39.7(4) . .
C22 C23 C27 F13 -146.0(4) . .
C24 C23 C27 F11 -78.2(4) . .
C22 C23 C27 F11 96.2(4) . .
C24 C23 C27 F17 -179.8(4) . .
C22 C23 C27 F17 -5.5(5) . .
C24 C23 C27 F15 -101.7(5) . .
C22 C23 C27 F15 72.6(5) . .
C24 C23 C27 F19 54.5(6) . .
C22 C23 C27 F19 -131.1(5) . .
C24 C23 C27 F14 143.1(5) . .
C22 C23 C27 F14 -42.5(5) . .
C24 C23 C27 F18 -63.5(5) . .
C22 C23 C27 F18 110.8(5) . .
C61 N31 C52 C53 -8.9(5) . .
C61 N31 C52 C51 173.0(3) . .
C56 C51 C52 N31 -179.4(3) . .
C57 C51 C52 N31 1.2(5) . .
C56 C51 C52 C53 2.3(5) . .
C57 C51 C52 C53 -177.1(3) . .
N31 C52 C53 C54 179.0(3) . .
C51 C52 C53 C54 -2.8(5) . .
C52 C53 C54 C55 1.3(5) . .
C53 C54 C55 C56 0.7(5) . .
C54 C55 C56 C51 -1.1(5) . .
C52 C51 C56 C55 -0.4(5) . .
C57 C51 C56 C55 179.0(3) . .
C56 C51 C57 O31 -179.6(3) . .
C52 C51 C57 O31 -0.2(5) . .
C56 C51 C57 O32 0.3(4) . .
C52 C51 C57 O32 179.7(3) . .
C52 N31 C61 C66 139.7(4) . .
C52 N31 C61 C62 -44.1(5) . .
C66 C61 C62 C63 -0.7(5) . .
N31 C61 C62 C63 -177.0(3) . .
C61 C62 C63 C64 1.3(5) . .
C61 C62 C63 C67 -177.0(3) . .
C62 C63 C64 C65 -0.2(5) . .
C67 C63 C64 C65 178.0(3) . .
C63 C64 C65 C66 -1.4(5) . .
C64 C65 C66 C61 2.0(5) . .
C62 C61 C66 C65 -0.9(5) . .
N31 C61 C66 C65 175.5(3) . .
C64 C63 C67 F32 163.0(4) . .
C62 C63 C67 F32 -18.8(5) . .
C64 C63 C67 F31 -73.9(5) . .
C62 C63 C67 F31 104.3(5) . .
C64 C63 C67 F35 22.4(5) . .
C62 C63 C67 F35 -159.4(4) . .
C64 C63 C67 F38 -174.5(6) . .
C62 C63 C67 F38 3.7(7) . .
C64 C63 C67 F37 -55.9(7) . .
C62 C63 C67 F37 122.4(6) . .
C64 C63 C67 F36 146.4(5) . .
C62 C63 C67 F36 -35.4(5) . .
C64 C63 C67 F33 44.3(5) . .
C62 C63 C67 F33 -137.5(4) . .
C64 C63 C67 F39 61.7(7) . .
C62 C63 C67 F39 -120.0(6) . .
C64 C63 C67 F34 -97.1(5) . .
C62 C63 C67 F34 81.1(5) . .
C41 N21 C32 C33 -14.8(5) . .
C41 N21 C32 C31 167.3(3) . .
C36 C31 C32 N21 -179.3(3) . .
C37 C31 C32 N21 0.3(5) . .
C36 C31 C32 C33 2.7(5) . .
C37 C31 C32 C33 -177.7(3) . .
N21 C32 C33 C34 179.3(3) . .
C31 C32 C33 C34 -2.7(5) . .
C32 C33 C34 C35 0.6(5) . .
C33 C34 C35 C36 1.6(5) . .
C34 C35 C36 C31 -1.6(5) . .
C32 C31 C36 C35 -0.6(5) . .
C37 C31 C36 C35 179.8(3) . .
C36 C31 C37 O21 -179.2(3) . .
C32 C31 C37 O21 1.2(5) . .
C36 C31 C37 O22 -0.3(4) . .
C32 C31 C37 O22 -179.9(3) . .
C32 N21 C41 C42 148.2(3) . .
C32 N21 C41 C46 -35.5(5) . .
C46 C41 C42 C43 -0.1(5) . .
N21 C41 C42 C43 176.3(3) . .
C41 C42 C43 C44 2.6(5) . .
C41 C42 C43 C47 -176.3(3) . .
C42 C43 C44 C45 -2.9(5) . .
C47 C43 C44 C45 176.0(3) . .
C43 C44 C45 C46 0.7(5) . .
C44 C45 C46 C41 1.8(5) . .
C42 C41 C46 C45 -2.0(5) . .
N21 C41 C46 C45 -178.3(3) . .
C44 C43 C47 F25 -79.3(5) . .
C42 C43 C47 F25 99.6(5) . .
C44 C43 C47 F26 151.5(5) . .
C42 C43 C47 F26 -29.6(5) . .
C44 C43 C47 F23 6.9(5) . .
C42 C43 C47 F23 -174.2(4) . .
C44 C43 C47 F29 102.8(6) . .
C42 C43 C47 F29 -78.4(6) . .
C44 C43 C47 F27 -25.0(6) . .
C42 C43 C47 F27 153.8(5) . .
C44 C43 C47 F22 128.4(4) . .
C42 C43 C47 F22 -52.8(4) . .
C44 C43 C47 F21 -114.0(4) . .
C42 C43 C47 F21 64.9(4) . .
C44 C43 C47 F24 36.0(5) . .
C42 C43 C47 F24 -145.1(4) . .
C44 C43 C47 F28 -139.6(5) . .
C42 C43 C47 F28 39.3(5) . .
